data_7003701
loop_
_publ_author_name
'Venkatasubbaiah, Krishnan'
'Pakkirisamy, Thilagar'
'Lalancette, Roger A.'
'J\"akle, Frieder'

_publ_section_title
;
 Tuning the electronic structure of diboradiferrocenes
;
_journal_issue 33
_journal_name_full 'Dalton Transactions'
_journal_page_first 4507
_journal_page_last 4513
_journal_paper_doi 10.1039/b718789k
_journal_year 2008
_chemical_formula_moiety 'C32 H16 B2 F10 Fe2'
_chemical_formula_sum 'C32 H16 B2 F10 Fe2'
_chemical_formula_weight 723.77
_chemical_name_systematic
;
?
;
_space_group_IT_number 15
_symmetry_cell_setting monoclinic
_symmetry_space_group_name_Hall '-C 2yc'
_symmetry_space_group_name_H-M 'C 1 2/c 1'
_atom_sites_solution_hydrogens geom
_atom_sites_solution_primary direct
_atom_sites_solution_secondary difmap
_audit_creation_method SHELXL-97
_cell_angle_alpha 90.00
_cell_angle_beta 119.329(2)
_cell_angle_gamma 90.00
_cell_formula_units_Z 4
_cell_length_a 23.7946(2)
_cell_length_b 7.0879(1)
_cell_length_c 18.0370(2)
_cell_measurement_reflns_used 7725
_cell_measurement_temperature 100(2)
_cell_measurement_theta_max 67.64
_cell_measurement_theta_min 4.26
_cell_volume 2652.09(7)
_computing_cell_refinement 'APEX 2'
_computing_data_collection 'APEX 2 (Bruker, 2006)'
_computing_data_reduction 'SAINT (Bruker, 2005)'
_computing_molecular_graphics SHELXTL
_computing_publication_material SHELXTL
_computing_structure_refinement SHELXTL
_computing_structure_solution 'SHELXTL (Sheldrick, 2004)'
_diffrn_ambient_temperature 100(2)
_diffrn_measured_fraction_theta_full 0.993
_diffrn_measured_fraction_theta_max 0.993
_diffrn_measurement_device_type 'CCD area detector'
_diffrn_measurement_method 'phi and omega scans'
_diffrn_radiation_monochromator graphite
_diffrn_radiation_source 'fine-focus sealed tube'
_diffrn_radiation_type CuK\a
_diffrn_radiation_wavelength 1.54178
_diffrn_reflns_av_R_equivalents 0.0431
_diffrn_reflns_av_sigmaI/netI 0.0270
_diffrn_reflns_limit_h_max 28
_diffrn_reflns_limit_h_min -28
_diffrn_reflns_limit_k_max 8
_diffrn_reflns_limit_k_min -8
_diffrn_reflns_limit_l_max 21
_diffrn_reflns_limit_l_min -21
_diffrn_reflns_number 13082
_diffrn_reflns_theta_full 67.89
_diffrn_reflns_theta_max 67.89
_diffrn_reflns_theta_min 4.26
_exptl_absorpt_coefficient_mu 9.645
_exptl_absorpt_correction_T_max 0.4168
_exptl_absorpt_correction_T_min 0.1882
_exptl_absorpt_correction_type numerical
_exptl_absorpt_process_details 'SADABS (Sheldrick, 2001)'
_exptl_crystal_colour RED
_exptl_crystal_density_diffrn 1.813
_exptl_crystal_density_method 'not measured'
_exptl_crystal_description 'RECTANGULAR BLOCK'
_exptl_crystal_F_000 1440
_exptl_crystal_size_max 0.26
_exptl_crystal_size_mid 0.19
_exptl_crystal_size_min 0.11
_refine_diff_density_max 0.493
_refine_diff_density_min -0.268
_refine_diff_density_rms 0.066
_refine_ls_extinction_method none
_refine_ls_goodness_of_fit_ref 1.042
_refine_ls_hydrogen_treatment constr
_refine_ls_matrix_type full
_refine_ls_number_parameters 208
_refine_ls_number_reflns 2400
_refine_ls_number_restraints 0
_refine_ls_restrained_S_all 1.042
_refine_ls_R_factor_all 0.0337
_refine_ls_R_factor_gt 0.0301
_refine_ls_shift/su_max 0.003
_refine_ls_shift/su_mean 0.000
_refine_ls_structure_factor_coef Fsqd
_refine_ls_weighting_details 'calc w=1/[\s^2^(Fo^2^)+(0.0504P)^2^+1.7194P] where P=(Fo^2^+2Fc^2^)/3'
_refine_ls_weighting_scheme calc
_refine_ls_wR_factor_gt 0.0756
_refine_ls_wR_factor_ref 0.0778
_reflns_number_gt 2210
_reflns_number_total 2400
_reflns_threshold_expression >2sigma(I)
_cod_data_source_file b718789k.txt
_cod_data_source_block 3Pf2
_cod_depositor_comments
;
The following automatic conversions were performed:
'_symmetry_cell_setting' value 'MONOCLINIC' changed to 'monoclinic'
according to '/home/saulius/struct/CIF-dictionaries/cif_core.dic'
dictionary named 'cif_core.dic' version 2.4.1 from 2010-06-29.

Automatic conversion script
Id: cif_fix_enum 1527 2010-12-29 10:47:43Z saulius 
;
_cod_original_sg_symbol_Hall -C2yc
_cod_original_sg_symbol_H-M C2/c
_cod_database_code 7003701

loop_
_symmetry_equiv_pos_as_xyz
'x, y, z'
'-x, y, -z+1/2'
'x+1/2, y+1/2, z'
'-x+1/2, y+1/2, -z+1/2'
'-x, -y, -z'
'x, -y, z-1/2'
'-x+1/2, -y+1/2, -z'
'x+1/2, -y+1/2, z-1/2'

loop_
_atom_site_label
_atom_site_type_symbol
_atom_site_fract_x
_atom_site_fract_y
_atom_site_fract_z
_atom_site_U_iso_or_equiv
_atom_site_adp_type
_atom_site_occupancy
_atom_site_symmetry_multiplicity
_atom_site_calc_flag
_atom_site_refinement_flags
_atom_site_disorder_assembly
_atom_site_disorder_group
Fe1 Fe 1.068761(13) 0.83843(4) 0.440030(19) 0.01311(12) Uani 1 1 d . . .
F1 F 0.83934(5) 0.73533(18) 0.33231(8) 0.0230(3) Uani 1 1 d . . .
F2 F 0.73687(6) 0.7572(2) 0.17659(8) 0.0283(3) Uani 1 1 d . . .
F3 F 0.72069(5) 1.0591(2) 0.07542(8) 0.0279(3) Uani 1 1 d . . .
F4 F 0.80895(7) 1.34455(18) 0.13348(9) 0.0306(3) Uani 1 1 d . . .
F5 F 0.91394(6) 1.31984(17) 0.28723(8) 0.0252(3) Uani 1 1 d . . .
B1 B 0.94200(10) 1.0134(3) 0.40985(14) 0.0138(4) Uani 1 1 d . . .
C1 C 0.98323(9) 0.8336(3) 0.44152(13) 0.0151(4) Uani 1 1 d . . .
C2 C 0.98715(9) 0.6744(3) 0.39512(13) 0.0173(4) Uani 1 1 d . . .
H2 H 0.9567 0.6465 0.3339 0.021 Uiso 1 1 calc R . .
C3 C 1.04208(10) 0.5660(3) 0.44936(14) 0.0182(4) Uani 1 1 d . . .
H3 H 1.0568 0.4490 0.4329 0.022 Uiso 1 1 calc R . .
C4 C 1.07330(10) 0.6532(3) 0.53060(14) 0.0173(4) Uani 1 1 d . . .
H4 H 1.1137 0.6076 0.5811 0.021 Uiso 1 1 calc R . .
C5 C 1.03801(9) 0.8197(3) 0.52771(13) 0.0154(4) Uani 1 1 d . . .
C6 C 1.13668(11) 0.8052(3) 0.40261(17) 0.0275(5) Uani 1 1 d . . .
H6 H 1.1547 0.6826 0.3962 0.033 Uiso 1 1 calc R . .
C7 C 1.16182(10) 0.9169(4) 0.47723(15) 0.0256(5) Uani 1 1 d . . .
H7 H 1.2005 0.8861 0.5330 0.031 Uiso 1 1 calc R . .
C8 C 1.12234(10) 1.0797(3) 0.45956(14) 0.0227(5) Uani 1 1 d . . .
H8 H 1.1284 1.1832 0.5005 0.027 Uiso 1 1 calc R . .
C9 C 1.07264(10) 1.0688(3) 0.37324(14) 0.0218(5) Uani 1 1 d . . .
H9 H 1.0375 1.1633 0.3428 0.026 Uiso 1 1 calc R . .
C10 C 1.08138(11) 0.8994(3) 0.33828(15) 0.0245(5) Uani 1 1 d . . .
H10 H 1.0536 0.8540 0.2787 0.029 Uiso 1 1 calc R . .
C11 C 0.88118(9) 1.0280(3) 0.31769(13) 0.0149(4) Uani 1 1 d . . .
C12 C 0.83420(9) 0.8880(3) 0.28470(13) 0.0168(4) Uani 1 1 d . . .
C13 C 0.78061(9) 0.8974(3) 0.20514(13) 0.0196(4) Uani 1 1 d . . .
C14 C 0.77193(9) 1.0507(3) 0.15356(13) 0.0196(4) Uani 1 1 d . . .
C15 C 0.81686(10) 1.1943(3) 0.18328(14) 0.0198(4) Uani 1 1 d . . .
C16 C 0.86992(10) 1.1802(3) 0.26324(14) 0.0177(4) Uani 1 1 d . . .

loop_
_atom_site_aniso_label
_atom_site_aniso_U_11
_atom_site_aniso_U_22
_atom_site_aniso_U_33
_atom_site_aniso_U_23
_atom_site_aniso_U_13
_atom_site_aniso_U_12
Fe1 0.01234(17) 0.01479(18) 0.01453(18) -0.00085(12) 0.00838(13) -0.00112(11)
F1 0.0204(6) 0.0259(7) 0.0199(6) 0.0032(5) 0.0077(5) -0.0082(5)
F2 0.0182(6) 0.0404(8) 0.0216(7) -0.0045(6) 0.0060(5) -0.0133(6)
F3 0.0167(6) 0.0439(8) 0.0154(6) 0.0005(6) 0.0018(5) 0.0059(5)
F4 0.0375(7) 0.0258(7) 0.0219(7) 0.0096(5) 0.0094(6) 0.0073(6)
F5 0.0302(7) 0.0196(6) 0.0228(7) 0.0004(5) 0.0107(6) -0.0066(5)
B1 0.0123(9) 0.0183(11) 0.0147(11) 0.0007(9) 0.0096(9) -0.0023(8)
C1 0.0127(9) 0.0181(10) 0.0173(10) -0.0009(8) 0.0096(8) -0.0043(7)
C2 0.0170(9) 0.0190(10) 0.0173(10) -0.0027(8) 0.0095(8) -0.0053(8)
C3 0.0223(9) 0.0154(10) 0.0233(11) -0.0005(8) 0.0162(9) -0.0022(8)
C4 0.0172(9) 0.0185(10) 0.0188(10) 0.0020(8) 0.0108(8) -0.0010(8)
C5 0.0140(9) 0.0184(10) 0.0166(10) 0.0025(8) 0.0098(8) -0.0007(7)
C6 0.0278(11) 0.0293(12) 0.0411(14) 0.0030(10) 0.0291(11) 0.0002(9)
C7 0.0141(9) 0.0360(13) 0.0272(12) 0.0063(10) 0.0105(9) -0.0039(9)
C8 0.0223(10) 0.0229(11) 0.0255(12) -0.0017(9) 0.0137(9) -0.0107(9)
C9 0.0206(10) 0.0246(11) 0.0228(11) 0.0071(9) 0.0126(9) -0.0021(9)
C10 0.0271(11) 0.0324(12) 0.0216(11) -0.0007(10) 0.0177(9) -0.0077(10)
C11 0.0140(9) 0.0178(10) 0.0157(10) -0.0019(8) 0.0093(8) 0.0003(8)
C12 0.0152(9) 0.0214(10) 0.0176(10) 0.0004(8) 0.0109(8) 0.0001(8)
C13 0.0111(9) 0.0304(12) 0.0185(11) -0.0051(9) 0.0083(8) -0.0031(8)
C14 0.0126(8) 0.0308(12) 0.0142(10) -0.0006(9) 0.0056(8) 0.0063(8)
C15 0.0224(10) 0.0207(10) 0.0178(11) 0.0055(8) 0.0109(9) 0.0095(8)
C16 0.0175(10) 0.0175(10) 0.0193(11) -0.0025(8) 0.0099(8) -0.0012(8)

loop_
_atom_type_symbol
_atom_type_description
_atom_type_scat_dispersion_real
_atom_type_scat_dispersion_imag
_atom_type_scat_source
C C 0.0181 0.0091 'International Tables Vol C Tables 4.2.6.8 and 6.1.1.4'
H H 0.0000 0.0000 'International Tables Vol C Tables 4.2.6.8 and 6.1.1.4'
B B 0.0090 0.0039 'International Tables Vol C Tables 4.2.6.8 and 6.1.1.4'
F F 0.0727 0.0534 'International Tables Vol C Tables 4.2.6.8 and 6.1.1.4'
Fe Fe -1.1336 3.1974 'International Tables Vol C Tables 4.2.6.8 and 6.1.1.4'

loop_
_geom_angle_atom_site_label_1
_geom_angle_atom_site_label_2
_geom_angle_atom_site_label_3
_geom_angle
_geom_angle_site_symmetry_1
_geom_angle_site_symmetry_3
_geom_angle_publ_flag
C10 Fe1 C5 166.46(9) . . ?
C10 Fe1 C6 40.72(10) . . ?
C5 Fe1 C6 152.38(10) . . ?
C10 Fe1 C1 126.77(9) . . ?
C5 Fe1 C1 41.86(8) . . ?
C6 Fe1 C1 162.18(10) . . ?
C10 Fe1 C7 68.09(9) . . ?
C5 Fe1 C7 120.14(9) . . ?
C6 Fe1 C7 40.45(10) . . ?
C1 Fe1 C7 156.98(9) . . ?
C10 Fe1 C4 150.88(9) . . ?
C5 Fe1 C4 40.91(8) . . ?
C6 Fe1 C4 116.45(9) . . ?
C1 Fe1 C4 69.20(8) . . ?
C7 Fe1 C4 106.56(9) . . ?
C10 Fe1 C8 68.11(9) . . ?
C5 Fe1 C8 110.35(9) . . ?
C6 Fe1 C8 68.23(9) . . ?
C1 Fe1 C8 123.22(8) . . ?
C7 Fe1 C8 40.49(9) . . ?
C4 Fe1 C8 127.40(9) . . ?
C10 Fe1 C9 40.44(10) . . ?
C5 Fe1 C9 129.76(9) . . ?
C6 Fe1 C9 68.25(9) . . ?
C1 Fe1 C9 110.53(8) . . ?
C7 Fe1 C9 68.01(9) . . ?
C4 Fe1 C9 166.26(9) . . ?
C8 Fe1 C9 40.45(9) . . ?
C10 Fe1 C2 106.92(9) . . ?
C5 Fe1 C2 69.02(8) . . ?
C6 Fe1 C2 123.37(9) . . ?
C1 Fe1 C2 40.89(8) . . ?
C7 Fe1 C2 160.22(9) . . ?
C4 Fe1 C2 67.94(8) . . ?
C8 Fe1 C2 157.32(9) . . ?
C9 Fe1 C2 121.46(8) . . ?
C10 Fe1 C3 117.17(9) . . ?
C5 Fe1 C3 68.63(8) . . ?
C6 Fe1 C3 104.07(9) . . ?
C1 Fe1 C3 68.67(8) . . ?
C7 Fe1 C3 123.55(9) . . ?
C4 Fe1 C3 40.28(8) . . ?
C8 Fe1 C3 162.29(9) . . ?
C9 Fe1 C3 153.30(9) . . ?
C2 Fe1 C3 40.14(8) . . ?
C1 B1 C5 116.94(18) . 5_776 ?
C1 B1 C11 122.19(18) . . ?
C5 B1 C11 120.86(18) 5_776 . ?
C2 C1 C5 106.74(17) . . ?
C2 C1 B1 130.32(19) . . ?
C5 C1 B1 121.66(18) . . ?
C2 C1 Fe1 69.92(11) . . ?
C5 C1 Fe1 68.98(11) . . ?
B1 C1 Fe1 116.00(13) . . ?
C3 C2 C1 109.01(18) . . ?
C3 C2 Fe1 70.18(11) . . ?
C1 C2 Fe1 69.19(11) . . ?
C3 C2 H2 125.5 . . ?
C1 C2 H2 125.5 . . ?
Fe1 C2 H2 125.5 . . ?
C2 C3 C4 108.43(18) . . ?
C2 C3 Fe1 69.68(12) . . ?
C4 C3 Fe1 69.54(12) . . ?
C2 C3 H3 125.8 . . ?
C4 C3 H3 125.8 . . ?
Fe1 C3 H3 125.8 . . ?
C3 C4 C5 108.65(18) . . ?
C3 C4 Fe1 70.17(12) . . ?
C5 C4 Fe1 69.15(11) . . ?
C3 C4 H4 125.7 . . ?
C5 C4 H4 125.7 . . ?
Fe1 C4 H4 125.7 . . ?
C4 C5 C1 107.16(18) . . ?
C4 C5 B1 129.81(18) . 5_776 ?
C1 C5 B1 121.38(18) . 5_776 ?
C4 C5 Fe1 69.94(11) . . ?
C1 C5 Fe1 69.16(11) . . ?
B1 C5 Fe1 114.58(13) 5_776 . ?
C7 C6 C10 107.7(2) . . ?
C7 C6 Fe1 69.92(12) . . ?
C10 C6 Fe1 69.58(12) . . ?
C7 C6 H6 126.2 . . ?
C10 C6 H6 126.2 . . ?
Fe1 C6 H6 126.2 . . ?
C6 C7 C8 108.4(2) . . ?
C6 C7 Fe1 69.63(12) . . ?
C8 C7 Fe1 70.00(11) . . ?
C6 C7 H7 125.8 . . ?
C8 C7 H7 125.8 . . ?
Fe1 C7 H7 125.8 . . ?
C7 C8 C9 107.8(2) . . ?
C7 C8 Fe1 69.50(12) . . ?
C9 C8 Fe1 69.79(12) . . ?
C7 C8 H8 126.1 . . ?
C9 C8 H8 126.1 . . ?
Fe1 C8 H8 126.1 . . ?
C10 C9 C8 107.94(19) . . ?
C10 C9 Fe1 69.31(12) . . ?
C8 C9 Fe1 69.76(12) . . ?
C10 C9 H9 126.0 . . ?
C8 C9 H9 126.0 . . ?
Fe1 C9 H9 126.0 . . ?
C9 C10 C6 108.2(2) . . ?
C9 C10 Fe1 70.25(12) . . ?
C6 C10 Fe1 69.70(13) . . ?
C9 C10 H10 125.9 . . ?
C6 C10 H10 125.9 . . ?
Fe1 C10 H10 125.9 . . ?
C12 C11 C16 114.44(18) . . ?
C12 C11 B1 122.08(18) . . ?
C16 C11 B1 123.48(18) . . ?
F1 C12 C13 116.80(18) . . ?
F1 C12 C11 119.76(18) . . ?
C13 C12 C11 123.4(2) . . ?
F2 C13 C12 120.7(2) . . ?
F2 C13 C14 119.44(18) . . ?
C12 C13 C14 119.8(2) . . ?
F3 C14 C13 120.24(19) . . ?
F3 C14 C15 120.6(2) . . ?
C13 C14 C15 119.17(19) . . ?
F4 C15 C16 120.8(2) . . ?
F4 C15 C14 119.72(19) . . ?
C16 C15 C14 119.4(2) . . ?
F5 C16 C15 116.87(19) . . ?
F5 C16 C11 119.39(18) . . ?
C15 C16 C11 123.69(19) . . ?

loop_
_geom_bond_atom_site_label_1
_geom_bond_atom_site_label_2
_geom_bond_distance
_geom_bond_site_symmetry_2
_geom_bond_publ_flag
Fe1 C10 2.046(2) . ?
Fe1 C5 2.046(2) . ?
Fe1 C6 2.047(2) . ?
Fe1 C1 2.0489(19) . ?
Fe1 C7 2.051(2) . ?
Fe1 C4 2.057(2) . ?
Fe1 C8 2.058(2) . ?
Fe1 C9 2.058(2) . ?
Fe1 C2 2.059(2) . ?
Fe1 C3 2.065(2) . ?
F1 C12 1.349(2) . ?
F2 C13 1.346(3) . ?
F3 C14 1.339(2) . ?
F4 C15 1.346(2) . ?
F5 C16 1.349(2) . ?
B1 C1 1.537(3) . ?
B1 C5 1.540(3) 5_776 ?
B1 C11 1.585(3) . ?
C1 C2 1.435(3) . ?
C1 C5 1.463(3) . ?
C2 C3 1.415(3) . ?
C2 H2 1.0000 . ?
C3 C4 1.419(3) . ?
C3 H3 1.0000 . ?
C4 C5 1.434(3) . ?
C4 H4 1.0000 . ?
C5 B1 1.540(3) 5_776 ?
C6 C7 1.417(4) . ?
C6 C10 1.424(4) . ?
C6 H6 1.0000 . ?
C7 C8 1.422(3) . ?
C7 H7 1.0000 . ?
C8 C9 1.423(3) . ?
C8 H8 1.0000 . ?
C9 C10 1.418(3) . ?
C9 H9 1.0000 . ?
C10 H10 1.0000 . ?
C11 C12 1.392(3) . ?
C11 C16 1.393(3) . ?
C12 C13 1.377(3) . ?
C13 C14 1.379(3) . ?
C14 C15 1.380(3) . ?
C15 C16 1.378(3) . ?
